data_7219330
loop_
_publ_author_name
'Rosokha, Sergiy V.'
'Traversa, Alfredo'

_publ_section_title
;
 From charge transfer to electron transfer in halogen-bonded complexes of
 electrophilic bromocarbons with halide anions.
;
_journal_issue 7
_journal_name_full 'Physical chemistry chemical physics : PCCP'
_journal_page_first 4989
_journal_page_last 4999
_journal_paper_doi 10.1039/c4cp05220j
_journal_volume 17
_journal_year 2015
_chemical_formula_moiety 'C12 H28 N, C2 Br3 N, I'
_chemical_formula_sum 'C14 H28 Br3 I N2'
_chemical_formula_weight 591.01
_chemical_name_systematic
;
 ?
;
_space_group_crystal_system monoclinic
_space_group_IT_number 14
_space_group_name_Hall '-P 2yn'
_space_group_name_H-M_alt 'P 1 21/n 1'
_symmetry_space_group_name_Hall '-P 2yn'
_symmetry_space_group_name_H-M 'P 1 21/n 1'
_atom_sites_solution_hydrogens geom
_atom_sites_solution_primary dual
_audit_creation_date 2014-05-16
_audit_creation_method
;
Olex2 1.2
(compiled 2014.03.20 svn.r2914 for OlexSys, GUI svn.r4816)
;
_audit_update_record
;
2014-09-28 deposited with the CCDC.
2015-01-16 downloaded from the CCDC.
;
_cell_angle_alpha 90
_cell_angle_beta 97.315(2)
_cell_angle_gamma 90
_cell_formula_units_Z 4
_cell_length_a 8.5118(3)
_cell_length_b 18.3083(7)
_cell_length_c 13.3813(5)
_cell_measurement_reflns_used 6372
_cell_measurement_temperature 100(2)
_cell_measurement_theta_max 65.067
_cell_measurement_theta_min 4.114
_cell_volume 2068.32(13)
_computing_cell_refinement 'SAINT V7.23A (Bruker, 2005)'
_computing_data_collection 'APEX2 V2.1-4 (Bruker, 2007)'
_computing_data_reduction 'Bruker SAINT'
_computing_molecular_graphics 'Olex2 (Dolomanov et al., 2009)'
_computing_publication_material 'Olex2 (Dolomanov et al., 2009)'
_computing_structure_refinement 'ShelXL (Sheldrick, 2008)'
_computing_structure_solution 'XM (Sheldrick, 2008)'
_diffrn_ambient_temperature 100.04
_diffrn_detector_area_resol_mean 8
_diffrn_measured_fraction_theta_full 0.934
_diffrn_measured_fraction_theta_max 0.991
_diffrn_measurement_device_type 'Bruker Kappa APEX CCD area detector'
_diffrn_measurement_method '\w and \f scans'
_diffrn_radiation_monochromator 'Quazar optics'
_diffrn_radiation_type CuK\a
_diffrn_radiation_wavelength 1.54178
_diffrn_reflns_av_R_equivalents 0.0286
_diffrn_reflns_av_unetI/netI 0.0279
_diffrn_reflns_Laue_measured_fraction_full 0.934
_diffrn_reflns_Laue_measured_fraction_max 0.991
_diffrn_reflns_limit_h_max 10
_diffrn_reflns_limit_h_min -9
_diffrn_reflns_limit_k_max 20
_diffrn_reflns_limit_k_min -21
_diffrn_reflns_limit_l_max 14
_diffrn_reflns_limit_l_min -15
_diffrn_reflns_number 12105
_diffrn_reflns_point_group_measured_fraction_full 0.934
_diffrn_reflns_point_group_measured_fraction_max 0.991
_diffrn_reflns_theta_full 67.679
_diffrn_reflns_theta_max 65.065
_diffrn_reflns_theta_min 4.114
_diffrn_source microsource
_exptl_absorpt_coefficient_mu 18.899
_exptl_absorpt_correction_T_max 0.7526
_exptl_absorpt_correction_T_min 0.5146
_exptl_absorpt_correction_type multi-scan
_exptl_absorpt_process_details
;
SADABS-2012/1 (Bruker,2012) was used for absorption correction.
wR2(int) was 0.0658 before and 0.0404 after correction.
The Ratio of minimum to maximum transmission is 0.6838.
The \l/2 correction factor is 0.0015.
;
_exptl_crystal_colour colourless
_exptl_crystal_density_diffrn 1.898
_exptl_crystal_description plate
_exptl_crystal_F_000 1136
_exptl_crystal_size_max 0.175
_exptl_crystal_size_mid 0.088
_exptl_crystal_size_min 0.015
_refine_diff_density_max 1.450
_refine_diff_density_min -0.652
_refine_diff_density_rms 0.103
_refine_ls_extinction_method none
_refine_ls_goodness_of_fit_ref 1.031
_refine_ls_hydrogen_treatment constr
_refine_ls_matrix_type full
_refine_ls_number_parameters 185
_refine_ls_number_reflns 3484
_refine_ls_number_restraints 0
_refine_ls_restrained_S_all 1.031
_refine_ls_R_factor_all 0.0256
_refine_ls_R_factor_gt 0.0239
_refine_ls_shift/su_max 0.002
_refine_ls_shift/su_mean 0.000
_refine_ls_structure_factor_coef Fsqd
_refine_ls_weighting_details 'w=1/[\s^2^(Fo^2^)+(0.0403P)^2^+0.0919P] where P=(Fo^2^+2Fc^2^)/3'
_refine_ls_weighting_scheme calc
_refine_ls_wR_factor_gt 0.0611
_refine_ls_wR_factor_ref 0.0621
_reflns_Friedel_coverage 0.000
_reflns_number_gt 3278
_reflns_number_total 3484
_reflns_threshold_expression 'I > 2\s(I)'
_cod_data_source_file c4cp05220j2.cif
_cod_data_source_block n3535
_cod_depositor_comments 'Adding full bibliography for 7219328--7219330.cif.'
_cod_database_code 7219330
_shelxl_version_number 2013-4
_shelx_space_group_comment
;
The symmetry employed for this shelxl refinement is uniquely defined
by the following loop, which should always be used as a source of
symmetry information in preference to the above space-group names.
They are only intended as comments.
;
_shelx_estimated_absorpt_t_max 0.765
_shelx_estimated_absorpt_t_min 0.137
_olex2_refinement_description
;
1. Fixed Uiso
 At 1.2 times of:
  All C(H,H) groups
 At 1.5 times of:
  All C(H,H,H) groups
2.a Secondary CH2 refined with riding coordinates:
 C3(H3A,H3B), C4(H4A,H4B), C6(H6A,H6B), C7(H7A,H7B), C9(H9A,H9B), C10(H10A,
 H10B), C12(H12A,H12B), C13(H13A,H13B)
2.b Idealised Me refined as rotating group:
 C5(H5A,H5B,H5C), C8(H8A,H8B,H8C), C11(H11A,H11B,H11C), C14(H14A,H14B,H14C)
;

loop_
_space_group_symop_operation_xyz
'x, y, z'
'-x+1/2, y+1/2, -z+1/2'
'-x, -y, -z'
'x-1/2, -y-1/2, z-1/2'

loop_
_atom_site_label
_atom_site_type_symbol
_atom_site_fract_x
_atom_site_fract_y
_atom_site_fract_z
_atom_site_U_iso_or_equiv
_atom_site_adp_type
_atom_site_occupancy
_atom_site_site_symmetry_order
_atom_site_calc_flag
_atom_site_refinement_flags_posn
I1 I 0.29081(2) 0.84096(2) 0.12277(2) 0.01900(8) Uani 1 1 d .
Br1 Br 1.00191(4) 0.86175(2) 0.26927(2) 0.02111(10) Uani 1 1 d .
Br2 Br 0.62597(4) 0.86717(2) 0.27399(2) 0.02126(10) Uani 1 1 d .
Br3 Br 0.85159(4) 0.80994(2) 0.46688(2) 0.02196(10) Uani 1 1 d .
N1 N 0.8525(4) 1.01330(19) 0.4144(2) 0.0335(7) Uani 1 1 d .
C1 C 0.8456(4) 0.9546(2) 0.3905(2) 0.0220(7) Uani 1 1 d .
C2 C 0.8340(4) 0.87923(19) 0.3546(2) 0.0206(7) Uani 1 1 d .
N2 N 0.3542(3) 0.63130(15) 0.3506(2) 0.0184(6) Uani 1 1 d .
C3 C 0.5266(4) 0.62276(19) 0.3330(2) 0.0207(7) Uani 1 1 d .
H3A H 0.5945 0.6384 0.3949 0.025 Uiso 1 1 calc R
H3B H 0.5473 0.5702 0.3232 0.025 Uiso 1 1 calc R
C4 C 0.5777(4) 0.6642(2) 0.2450(3) 0.0266(8) Uani 1 1 d .
H4A H 0.5447 0.7159 0.2475 0.032 Uiso 1 1 calc R
H4B H 0.5276 0.6428 0.1808 0.032 Uiso 1 1 calc R
C5 C 0.7574(5) 0.6593(2) 0.2512(3) 0.0354(10) Uani 1 1 d .
H5A H 0.7929 0.6865 0.1952 0.053 Uiso 1 1 calc GR
H5B H 0.7889 0.6080 0.2472 0.053 Uiso 1 1 calc GR
H5C H 0.8059 0.6802 0.3152 0.053 Uiso 1 1 calc GR
C6 C 0.3153(4) 0.71021(17) 0.3761(2) 0.0184(7) Uani 1 1 d .
H6A H 0.3320 0.7414 0.3179 0.022 Uiso 1 1 calc R
H6B H 0.2015 0.7129 0.3842 0.022 Uiso 1 1 calc R
C7 C 0.4095(4) 0.74183(19) 0.4694(2) 0.0235(7) Uani 1 1 d .
H7A H 0.5238 0.7418 0.4620 0.028 Uiso 1 1 calc R
H7B H 0.3938 0.7120 0.5290 0.028 Uiso 1 1 calc R
C8 C 0.3530(5) 0.8196(2) 0.4831(3) 0.0292(8) Uani 1 1 d .
H8A H 0.3693 0.8488 0.4239 0.044 Uiso 1 1 calc GR
H8B H 0.4131 0.8410 0.5433 0.044 Uiso 1 1 calc GR
H8C H 0.2401 0.8191 0.4908 0.044 Uiso 1 1 calc GR
C9 C 0.3338(4) 0.58089(19) 0.4374(2) 0.0229(7) Uani 1 1 d .
H9A H 0.4200 0.5912 0.4925 0.028 Uiso 1 1 calc R
H9B H 0.3482 0.5301 0.4148 0.028 Uiso 1 1 calc R
C10 C 0.1778(4) 0.58482(19) 0.4806(3) 0.0254(8) Uani 1 1 d .
H10A H 0.0884 0.5769 0.4267 0.030 Uiso 1 1 calc R
H10B H 0.1651 0.6335 0.5108 0.030 Uiso 1 1 calc R
C11 C 0.1793(4) 0.52559(19) 0.5607(2) 0.0251(8) Uani 1 1 d .
H11A H 0.1797 0.4774 0.5288 0.038 Uiso 1 1 calc GR
H11B H 0.0848 0.5303 0.5951 0.038 Uiso 1 1 calc GR
H11C H 0.2744 0.5309 0.6098 0.038 Uiso 1 1 calc GR
C12 C 0.2414(4) 0.61265(18) 0.2562(2) 0.0196(7) Uani 1 1 d .
H12A H 0.1315 0.6171 0.2724 0.023 Uiso 1 1 calc R
H12B H 0.2552 0.6496 0.2040 0.023 Uiso 1 1 calc R
C13 C 0.2603(4) 0.53753(19) 0.2114(3) 0.0272(8) Uani 1 1 d .
H13A H 0.2495 0.4995 0.2627 0.033 Uiso 1 1 calc R
H13B H 0.3669 0.5330 0.1898 0.033 Uiso 1 1 calc R
C14 C 0.1335(4) 0.5268(2) 0.1211(3) 0.0316(8) Uani 1 1 d .
H14A H 0.1434 0.5651 0.0712 0.047 Uiso 1 1 calc GR
H14B H 0.0284 0.5294 0.1434 0.047 Uiso 1 1 calc GR
H14C H 0.1474 0.4789 0.0907 0.047 Uiso 1 1 calc GR

loop_
_atom_site_aniso_label
_atom_site_aniso_U_11
_atom_site_aniso_U_22
_atom_site_aniso_U_33
_atom_site_aniso_U_23
_atom_site_aniso_U_13
_atom_site_aniso_U_12
I1 0.01802(12) 0.02257(14) 0.01577(12) 0.00037(8) -0.00038(8) -0.00151(8)
Br1 0.01796(18) 0.0249(2) 0.02056(19) 0.00320(13) 0.00274(13) -0.00266(14)
Br2 0.01731(18) 0.0260(2) 0.01981(18) 0.00541(13) -0.00008(13) -0.00338(14)
Br3 0.02220(19) 0.0259(2) 0.01731(18) 0.00501(13) 0.00076(13) -0.00152(14)
N1 0.0324(17) 0.0301(19) 0.0376(18) 0.0000(15) 0.0030(13) -0.0035(15)
C1 0.0168(16) 0.026(2) 0.0227(17) 0.0043(15) 0.0010(12) -0.0034(15)
C2 0.0170(16) 0.0279(18) 0.0169(15) 0.0041(14) 0.0025(12) -0.0054(14)
N2 0.0168(14) 0.0168(14) 0.0213(14) 0.0036(11) 0.0013(10) 0.0037(11)
C3 0.0138(16) 0.0252(18) 0.0230(16) -0.0006(14) 0.0016(12) 0.0035(14)
C4 0.029(2) 0.0251(19) 0.0270(19) -0.0029(15) 0.0081(15) -0.0014(16)
C5 0.026(2) 0.049(3) 0.033(2) -0.0126(18) 0.0107(16) -0.0107(18)
C6 0.0199(16) 0.0146(16) 0.0208(16) 0.0015(13) 0.0025(12) 0.0020(14)
C7 0.0210(17) 0.0258(19) 0.0227(17) 0.0011(14) -0.0005(13) -0.0023(15)
C8 0.031(2) 0.031(2) 0.0252(18) -0.0048(16) 0.0041(15) -0.0053(17)
C9 0.0249(17) 0.0205(18) 0.0239(17) 0.0056(14) 0.0051(13) 0.0071(15)
C10 0.0253(18) 0.0230(19) 0.0287(18) 0.0018(15) 0.0071(14) -0.0021(15)
C11 0.035(2) 0.0204(18) 0.0210(16) -0.0019(14) 0.0075(14) -0.0017(16)
C12 0.0166(16) 0.0194(17) 0.0219(17) 0.0001(14) -0.0005(13) 0.0007(14)
C13 0.0276(18) 0.0215(19) 0.0319(19) -0.0043(15) 0.0016(14) 0.0013(16)
C14 0.034(2) 0.027(2) 0.0339(19) -0.0049(16) 0.0036(15) -0.0045(17)

loop_
_atom_type_symbol
_atom_type_description
_atom_type_scat_dispersion_real
_atom_type_scat_dispersion_imag
_atom_type_scat_source
C C 0.0181 0.0091 'International Tables Vol C Tables 4.2.6.8 and 6.1.1.4'
H H 0.0000 0.0000 'International Tables Vol C Tables 4.2.6.8 and 6.1.1.4'
N N 0.0311 0.0180 'International Tables Vol C Tables 4.2.6.8 and 6.1.1.4'
Br Br -0.6763 1.2805 'International Tables Vol C Tables 4.2.6.8 and 6.1.1.4'
I I -0.3257 6.8362 'International Tables Vol C Tables 4.2.6.8 and 6.1.1.4'

loop_
_geom_angle_atom_site_label_1
_geom_angle_atom_site_label_2
_geom_angle_atom_site_label_3
_geom_angle
N1 C1 C2 177.3(4)
Br2 C2 Br1 109.52(15)
Br3 C2 Br1 110.50(17)
Br3 C2 Br2 108.90(15)
C1 C2 Br1 108.7(2)
C1 C2 Br2 107.8(2)
C1 C2 Br3 111.4(2)
C3 N2 C6 111.8(2)
C3 N2 C12 111.5(2)
C9 N2 C3 105.3(2)
C9 N2 C6 110.9(2)
C9 N2 C12 112.2(3)
C12 N2 C6 105.3(2)
N2 C3 H3A 108.1
N2 C3 H3B 108.1
H3A C3 H3B 107.3
C4 C3 N2 116.6(3)
C4 C3 H3A 108.1
C4 C3 H3B 108.1
C3 C4 H4A 110.0
C3 C4 H4B 110.0
C3 C4 C5 108.3(3)
H4A C4 H4B 108.4
C5 C4 H4A 110.0
C5 C4 H4B 110.0
C4 C5 H5A 109.5
C4 C5 H5B 109.5
C4 C5 H5C 109.5
H5A C5 H5B 109.5
H5A C5 H5C 109.5
H5B C5 H5C 109.5
N2 C6 H6A 108.3
N2 C6 H6B 108.3
H6A C6 H6B 107.4
C7 C6 N2 116.0(3)
C7 C6 H6A 108.3
C7 C6 H6B 108.3
C6 C7 H7A 110.0
C6 C7 H7B 110.0
C6 C7 C8 108.4(3)
H7A C7 H7B 108.4
C8 C7 H7A 110.0
C8 C7 H7B 110.0
C7 C8 H8A 109.5
C7 C8 H8B 109.5
C7 C8 H8C 109.5
H8A C8 H8B 109.5
H8A C8 H8C 109.5
H8B C8 H8C 109.5
N2 C9 H9A 108.0
N2 C9 H9B 108.0
N2 C9 C10 117.2(3)
H9A C9 H9B 107.2
C10 C9 H9A 108.0
C10 C9 H9B 108.0
C9 C10 H10A 110.2
C9 C10 H10B 110.2
C9 C10 C11 107.8(3)
H10A C10 H10B 108.5
C11 C10 H10A 110.2
C11 C10 H10B 110.2
C10 C11 H11A 109.5
C10 C11 H11B 109.5
C10 C11 H11C 109.5
H11A C11 H11B 109.5
H11A C11 H11C 109.5
H11B C11 H11C 109.5
N2 C12 H12A 108.2
N2 C12 H12B 108.2
H12A C12 H12B 107.4
C13 C12 N2 116.3(3)
C13 C12 H12A 108.2
C13 C12 H12B 108.2
C12 C13 H13A 109.8
C12 C13 H13B 109.8
C12 C13 C14 109.2(3)
H13A C13 H13B 108.3
C14 C13 H13A 109.8
C14 C13 H13B 109.8
C13 C14 H14A 109.5
C13 C14 H14B 109.5
C13 C14 H14C 109.5
H14A C14 H14B 109.5
H14A C14 H14C 109.5
H14B C14 H14C 109.5

loop_
_geom_bond_atom_site_label_1
_geom_bond_atom_site_label_2
_geom_bond_distance
Br1 C2 1.965(3)
Br2 C2 1.965(3)
Br3 C2 1.958(3)
N1 C1 1.120(5)
C1 C2 1.461(5)
N2 C3 1.524(4)
N2 C6 1.530(4)
N2 C9 1.510(4)
N2 C12 1.526(4)
C3 H3A 0.9900
C3 H3B 0.9900
C3 C4 1.511(5)
C4 H4A 0.9900
C4 H4B 0.9900
C4 C5 1.523(5)
C5 H5A 0.9800
C5 H5B 0.9800
C5 H5C 0.9800
C6 H6A 0.9900
C6 H6B 0.9900
C6 C7 1.511(4)
C7 H7A 0.9900
C7 H7B 0.9900
C7 C8 1.521(5)
C8 H8A 0.9800
C8 H8B 0.9800
C8 H8C 0.9800
C9 H9A 0.9900
C9 H9B 0.9900
C9 C10 1.516(4)
C10 H10A 0.9900
C10 H10B 0.9900
C10 C11 1.524(5)
C11 H11A 0.9800
C11 H11B 0.9800
C11 H11C 0.9800
C12 H12A 0.9900
C12 H12B 0.9900
C12 C13 1.517(5)
C13 H13A 0.9900
C13 H13B 0.9900
C13 C14 1.527(5)
C14 H14A 0.9800
C14 H14B 0.9800
C14 H14C 0.9800

loop_
_geom_torsion_atom_site_label_1
_geom_torsion_atom_site_label_2
_geom_torsion_atom_site_label_3
_geom_torsion_atom_site_label_4
_geom_torsion
N2 C3 C4 C5 170.3(3)
N2 C6 C7 C8 -179.2(3)
N2 C9 C10 C11 175.6(3)
N2 C12 C13 C14 177.2(3)
C3 N2 C6 C7 -60.1(3)
C3 N2 C9 C10 172.6(3)
C3 N2 C12 C13 55.8(4)
C6 N2 C3 C4 -63.1(4)
C6 N2 C9 C10 51.5(4)
C6 N2 C12 C13 177.2(3)
C9 N2 C3 C4 176.4(3)
C9 N2 C6 C7 57.1(3)
C9 N2 C12 C13 -62.0(3)
C12 N2 C3 C4 54.5(4)
C12 N2 C6 C7 178.7(3)
C12 N2 C9 C10 -66.0(4)
